data_7227431
loop_
_publ_author_name
'Chen, Lai'
'Guo, Xiao-Feng'
'Fan, Zhi-Jin'
'Zhang, Nai-Lou'
'Zhu, Yu-Jie'
'Zhang, Zhi-Ming'
'Khazhieva, Inna'
'Yurievich, Morzherin Y.'
'Belskaya, Nataliya P.'
'Bakulev, Vasiliy A.'

_publ_section_title
;
 Synthesis and fungicidal activity of 3,4-dichloroisothiazole based
 strobilurins as potent fungicide candidates
;
_journal_issue 6
_journal_name_full 'RSC Adv.'
_journal_page_first 3145
_journal_paper_doi 10.1039/C6RA25520E
_journal_volume 7
_journal_year 2017
_chemical_formula_sum 'C15 H13 Cl2 N3 O4 S'
_chemical_formula_weight 402.24
_chemical_name_systematic
; 
 ? 
;
_space_group_IT_number 14
_symmetry_cell_setting monoclinic
_symmetry_space_group_name_Hall '-P 2ybc'
_symmetry_space_group_name_H-M 'P 1 21/c 1'
_atom_sites_solution_hydrogens geom
_atom_sites_solution_primary direct
_atom_sites_solution_secondary difmap
_audit_block_doi 10.5517/ccdc.csd.cc1mnskm
_audit_creation_method SHELXL-97
_audit_update_record
;
2016-10-12 deposited with the CCDC.
2016-11-30 downloaded from the CCDC.
;
_cell_angle_alpha 90.00
_cell_angle_beta 106.049(2)
_cell_angle_gamma 90.00
_cell_formula_units_Z 4
_cell_length_a 11.3908(12)
_cell_length_b 8.3911(7)
_cell_length_c 18.9319(19)
_cell_measurement_reflns_used 5914
_cell_measurement_temperature 113(2)
_cell_measurement_theta_max 27.5
_cell_measurement_theta_min 3.1
_cell_volume 1739.0(3)
_computing_cell_refinement 'CrystalClear-SM Expert 2.1 b42'
_computing_data_collection 'CrystalClear-SM Expert 2.1 b42 (Rigaku, 2015)'
_computing_data_reduction 'CrystalClear-SM Expert 2.1 b42'
_computing_molecular_graphics 'CrystalStructure 4.1'
_computing_publication_material 'CrystalStructure 4.1 (Rigaku, 2014)'
_computing_structure_refinement 'SHELXL-97 (Sheldrick, 1997)'
_computing_structure_solution 'SHELXS-97 (Sheldrick, 1990)'
_diffrn_ambient_temperature 113(2)
_diffrn_detector_area_resol_mean 5.814
_diffrn_measured_fraction_theta_full 0.981
_diffrn_measured_fraction_theta_max 0.981
_diffrn_measurement_device_type 'Rigaku XtaLAB P200'
_diffrn_measurement_method '\w and \f scans'
_diffrn_radiation_monochromator multilayer
_diffrn_radiation_source 'rotating anode'
_diffrn_radiation_type MoK\a
_diffrn_radiation_wavelength 0.71073
_diffrn_reflns_av_R_equivalents 0.0635
_diffrn_reflns_av_sigmaI/netI 0.0471
_diffrn_reflns_limit_h_max 13
_diffrn_reflns_limit_h_min -13
_diffrn_reflns_limit_k_max 9
_diffrn_reflns_limit_k_min -9
_diffrn_reflns_limit_l_max 19
_diffrn_reflns_limit_l_min -22
_diffrn_reflns_number 13757
_diffrn_reflns_theta_full 25.02
_diffrn_reflns_theta_max 25.02
_diffrn_reflns_theta_min 3.06
_diffrn_standards_decay_% 0
_diffrn_standards_interval_count 0
_diffrn_standards_interval_time 0
_diffrn_standards_number 0
_exptl_absorpt_coefficient_mu 0.519
_exptl_absorpt_correction_T_max 0.9403
_exptl_absorpt_correction_T_min 0.9033
_exptl_absorpt_correction_type multi-scan
_exptl_absorpt_process_details 'REQAB (Rigaku, 1998)'
_exptl_crystal_colour Colorless
_exptl_crystal_density_diffrn 1.536
_exptl_crystal_density_method 'not measured'
_exptl_crystal_description Prism
_exptl_crystal_F_000 824
_exptl_crystal_size_max 0.20
_exptl_crystal_size_mid 0.18
_exptl_crystal_size_min 0.12
_refine_diff_density_max 1.080
_refine_diff_density_min -0.368
_refine_diff_density_rms 0.107
_refine_ls_extinction_method none
_refine_ls_goodness_of_fit_ref 1.061
_refine_ls_hydrogen_treatment constr
_refine_ls_matrix_type full
_refine_ls_number_parameters 228
_refine_ls_number_reflns 3004
_refine_ls_number_restraints 6
_refine_ls_restrained_S_all 1.061
_refine_ls_R_factor_all 0.0722
_refine_ls_R_factor_gt 0.0698
_refine_ls_shift/su_max 0.004
_refine_ls_shift/su_mean 0.001
_refine_ls_structure_factor_coef Fsqd
_refine_ls_weighting_details 'calc w=1/[\s^2^(Fo^2^)+(0.1200P)^2^+6.9197P] where P=(Fo^2^+2Fc^2^)/3'
_refine_ls_weighting_scheme calc
_refine_ls_wR_factor_gt 0.2049
_refine_ls_wR_factor_ref 0.2064
_reflns_number_gt 2884
_reflns_number_total 3004
_reflns_threshold_expression >2sigma(I)
_cod_data_source_file c6ra25520e2.cif
_cod_data_source_block shelx
_cod_depositor_comments
;
The following automatic conversions were performed:

'_symmetry_cell_setting' value 'Monoclinic' changed to 'monoclinic'
according to
/usr/data/users/saulius/crontab/automatic-downloads/rss-feeds/RSC/lib/dictionaries/cif_core.dic
dictionary named 'cif_core.dic' version 2.4.2 from 2011-04-26.

'_exptl_absorpt_correction_type' value 'MULTI-SCAN' changed to
'multi-scan' according to
/usr/data/users/saulius/crontab/automatic-downloads/rss-feeds/RSC/lib/dictionaries/cif_core.dic
dictionary named 'cif_core.dic' version 2.4.2 from 2011-04-26.

Automatic conversion script
Id: cif_fix_values 4268 2015-11-12 08:31:59Z antanas 
;
_cod_original_sg_symbol_H-M P2(1)/c
_cod_database_code 7227431

loop_
_symmetry_equiv_pos_as_xyz
'x, y, z'
'-x, y+1/2, -z+1/2'
'-x, -y, -z'
'x, -y-1/2, z-1/2'

loop_
_atom_site_label
_atom_site_type_symbol
_atom_site_fract_x
_atom_site_fract_y
_atom_site_fract_z
_atom_site_U_iso_or_equiv
_atom_site_adp_type
_atom_site_occupancy
_atom_site_symmetry_multiplicity
_atom_site_calc_flag
_atom_site_refinement_flags
S1 S 0.35727(10) 0.55695(13) 0.23357(6) 0.0238(3) Uani 1 1 d .
Cl1 Cl 0.58556(10) 0.35263(15) 0.12675(7) 0.0304(4) Uani 1 1 d .
Cl2 Cl 0.30414(11) 0.22454(14) 0.06313(6) 0.0292(4) Uani 1 1 d .
O1 O 0.1291(3) 0.5810(4) 0.23613(16) 0.0190(7) Uani 1 1 d .
O2 O 0.2332(3) 0.2846(4) 0.36777(19) 0.0273(8) Uani 1 1 d .
O3 O 0.3822(3) 0.4533(4) 0.42505(18) 0.0228(7) Uani 1 1 d .
O4 O 0.1298(3) 0.7741(3) 0.43944(17) 0.0203(7) Uani 1 1 d .
N1 N 0.4883(4) 0.5189(5) 0.2150(2) 0.0286(9) Uani 1 1 d .
N2 N 0.0653(3) 0.4803(4) 0.1800(2) 0.0199(8) Uani 1 1 d .
N3 N 0.2223(3) 0.6687(4) 0.43551(19) 0.0184(8) Uani 1 1 d .
C1 C 0.4687(4) 0.4147(6) 0.1612(2) 0.0238(10) Uani 1 1 d .
C2 C 0.3477(4) 0.3602(5) 0.1330(2) 0.0196(9) Uani 1 1 d .
C3 C 0.2712(4) 0.4309(5) 0.1679(2) 0.0198(9) Uani 1 1 d .
C4 C 0.1400(4) 0.4095(5) 0.1506(2) 0.0199(9) Uani 1 1 d .
H4 H 0.1052 0.3344 0.1131 0.024 Uiso 1 1 calc R
C5 C 0.0410(4) 0.6720(5) 0.2630(2) 0.0192(9) Uani 1 1 d .
H5A H -0.0211 0.7184 0.2207 0.023 Uiso 1 1 calc R
H5B H 0.0837 0.7609 0.2941 0.023 Uiso 1 1 calc R
C6 C -0.0217(4) 0.5698(5) 0.3071(2) 0.0159(9) Uani 1 1 d .
C7 C -0.1466(4) 0.5399(5) 0.2816(2) 0.0196(9) Uani 1 1 d .
H7 H -0.1922 0.5840 0.2360 0.024 Uiso 1 1 calc R
C8 C -0.2053(4) 0.4462(5) 0.3220(3) 0.0214(9) Uani 1 1 d .
H8 H -0.2908 0.4283 0.3047 0.026 Uiso 1 1 calc R
C9 C -0.1381(4) 0.3788(5) 0.3880(2) 0.0236(10) Uani 1 1 d .
H9 H -0.1778 0.3138 0.4154 0.028 Uiso 1 1 calc R
C10 C -0.0142(4) 0.4062(5) 0.4136(2) 0.0195(9) Uani 1 1 d .
H10 H 0.0314 0.3585 0.4583 0.023 Uiso 1 1 calc R
C11 C 0.0445(4) 0.5035(5) 0.3742(2) 0.0164(8) Uani 1 1 d .
C12 C 0.1771(4) 0.5376(5) 0.4038(2) 0.0164(9) Uani 1 1 d .
C13 C 0.2668(4) 0.4113(5) 0.3967(2) 0.0190(9) Uani 1 1 d .
C14 C 0.4718(4) 0.3335(6) 0.4200(3) 0.0289(11) Uani 1 1 d U
H14A H 0.4535 0.2332 0.4412 0.043 Uiso 1 1 calc R
H14B H 0.5536 0.3699 0.4470 0.043 Uiso 1 1 calc R
H14C H 0.4687 0.3166 0.3683 0.043 Uiso 1 1 calc R
C15 C 0.1835(4) 0.9265(5) 0.4651(3) 0.0253(10) Uani 1 1 d .
H15A H 0.2546 0.9106 0.5076 0.038 Uiso 1 1 calc R
H15B H 0.1232 0.9928 0.4796 0.038 Uiso 1 1 calc R
H15C H 0.2090 0.9795 0.4257 0.038 Uiso 1 1 calc R

loop_
_atom_site_aniso_label
_atom_site_aniso_U_11
_atom_site_aniso_U_22
_atom_site_aniso_U_33
_atom_site_aniso_U_23
_atom_site_aniso_U_13
_atom_site_aniso_U_12
S1 0.0252(6) 0.0229(6) 0.0217(6) -0.0060(4) 0.0040(5) 0.0002(4)
Cl1 0.0261(6) 0.0353(7) 0.0325(7) 0.0055(5) 0.0126(5) 0.0084(5)
Cl2 0.0388(7) 0.0253(6) 0.0265(6) -0.0105(4) 0.0138(5) -0.0026(5)
O1 0.0239(16) 0.0160(15) 0.0168(15) -0.0013(11) 0.0048(12) -0.0014(12)
O2 0.0287(18) 0.0185(17) 0.0305(18) -0.0082(14) 0.0008(14) 0.0016(13)
O3 0.0192(16) 0.0181(16) 0.0284(17) -0.0038(13) 0.0022(13) 0.0023(12)
O4 0.0217(16) 0.0146(15) 0.0237(16) -0.0065(12) 0.0045(12) -0.0013(12)
N1 0.028(2) 0.027(2) 0.028(2) 0.0001(17) 0.0030(17) 0.0010(17)
N2 0.0235(19) 0.0189(18) 0.0171(18) 0.0000(14) 0.0054(15) -0.0044(15)
N3 0.0203(18) 0.0181(18) 0.0159(17) 0.0011(14) 0.0036(14) 0.0015(14)
C1 0.026(2) 0.023(2) 0.023(2) 0.0084(18) 0.0072(18) 0.0053(18)
C2 0.030(2) 0.011(2) 0.017(2) 0.0023(16) 0.0071(18) 0.0023(17)
C3 0.030(2) 0.014(2) 0.015(2) 0.0054(16) 0.0069(18) 0.0014(17)
C4 0.028(2) 0.015(2) 0.016(2) 0.0013(16) 0.0062(17) -0.0029(17)
C5 0.027(2) 0.015(2) 0.016(2) 0.0017(16) 0.0071(17) 0.0025(17)
C6 0.021(2) 0.0106(19) 0.016(2) -0.0012(15) 0.0049(16) 0.0022(15)
C7 0.024(2) 0.015(2) 0.017(2) -0.0004(16) 0.0014(17) 0.0029(17)
C8 0.015(2) 0.021(2) 0.027(2) -0.0054(18) 0.0039(17) -0.0017(16)
C9 0.031(2) 0.021(2) 0.021(2) -0.0006(18) 0.0116(19) -0.0066(19)
C10 0.026(2) 0.017(2) 0.015(2) 0.0015(16) 0.0050(17) -0.0007(17)
C11 0.019(2) 0.013(2) 0.017(2) -0.0035(16) 0.0035(16) 0.0008(15)
C12 0.024(2) 0.0127(19) 0.0114(19) 0.0018(15) 0.0030(16) -0.0003(16)
C13 0.021(2) 0.018(2) 0.017(2) 0.0025(17) 0.0032(17) -0.0004(17)
C14 0.0282(13) 0.0284(13) 0.0297(13) -0.0014(9) 0.0072(9) 0.0014(9)
C15 0.027(2) 0.016(2) 0.032(3) -0.0093(18) 0.007(2) -0.0034(18)

loop_
_atom_type_symbol
_atom_type_description
_atom_type_scat_dispersion_real
_atom_type_scat_dispersion_imag
_atom_type_scat_source
C C 0.0033 0.0016 'International Tables Vol C Tables 4.2.6.8 and 6.1.1.4'
H H 0.0000 0.0000 'International Tables Vol C Tables 4.2.6.8 and 6.1.1.4'
N N 0.0061 0.0033 'International Tables Vol C Tables 4.2.6.8 and 6.1.1.4'
O O 0.0106 0.0060 'International Tables Vol C Tables 4.2.6.8 and 6.1.1.4'
S S 0.1246 0.1234 'International Tables Vol C Tables 4.2.6.8 and 6.1.1.4'
Cl Cl 0.1484 0.1585 'International Tables Vol C Tables 4.2.6.8 and 6.1.1.4'

loop_
_citation_id
_citation_doi
_citation_year
1 10.1016/j.cclet.2015.05.040 2015

loop_
_geom_angle_atom_site_label_1
_geom_angle_atom_site_label_2
_geom_angle_atom_site_label_3
_geom_angle
N1 S1 C3 95.5(2)
N2 O1 C5 108.6(3)
C13 O3 C14 115.2(4)
N3 O4 C15 108.9(3)
C1 N1 S1 108.8(3)
C4 N2 O1 110.0(3)
C12 N3 O4 110.8(3)
N1 C1 C2 116.6(4)
N1 C1 Cl1 120.8(4)
C2 C1 Cl1 122.5(4)
C3 C2 C1 111.4(4)
C3 C2 Cl2 125.1(4)
C1 C2 Cl2 123.5(3)
C2 C3 C4 126.3(4)
C2 C3 S1 107.7(3)
C4 C3 S1 125.9(3)
N2 C4 C3 127.6(4)
N2 C4 H4 116.2
C3 C4 H4 116.2
O1 C5 C6 111.8(3)
O1 C5 H5A 109.3
C6 C5 H5A 109.3
O1 C5 H5B 109.3
C6 C5 H5B 109.3
H5A C5 H5B 107.9
C7 C6 C11 119.0(4)
C7 C6 C5 120.3(4)
C11 C6 C5 120.6(4)
C8 C7 C6 120.7(4)
C8 C7 H7 119.6
C6 C7 H7 119.6
C9 C8 C7 119.7(4)
C9 C8 H8 120.2
C7 C8 H8 120.2
C10 C9 C8 120.2(4)
C10 C9 H9 119.9
C8 C9 H9 119.9
C9 C10 C11 120.3(4)
C9 C10 H10 119.9
C11 C10 H10 119.9
C10 C11 C6 120.0(4)
C10 C11 C12 119.9(4)
C6 C11 C12 120.1(4)
N3 C12 C11 125.0(4)
N3 C12 C13 116.7(4)
C11 C12 C13 118.4(4)
O2 C13 O3 125.0(4)
O2 C13 C12 121.5(4)
O3 C13 C12 113.5(4)
O3 C14 H14A 109.5
O3 C14 H14B 109.5
H14A C14 H14B 109.5
O3 C14 H14C 109.5
H14A C14 H14C 109.5
H14B C14 H14C 109.5
O4 C15 H15A 109.5
O4 C15 H15B 109.5
H15A C15 H15B 109.5
O4 C15 H15C 109.5
H15A C15 H15C 109.5
H15B C15 H15C 109.5

loop_
_geom_bond_atom_site_label_1
_geom_bond_atom_site_label_2
_geom_bond_distance
S1 N1 1.657(4)
S1 C3 1.718(4)
Cl1 C1 1.717(5)
Cl2 C2 1.712(4)
O1 N2 1.395(5)
O1 C5 1.460(5)
O2 C13 1.209(5)
O3 C13 1.323(5)
O3 C14 1.455(6)
O4 N3 1.394(5)
O4 C15 1.442(5)
N1 C1 1.314(7)
N2 C4 1.284(6)
N3 C12 1.290(6)
C1 C2 1.409(7)
C2 C3 1.367(6)
C3 C4 1.450(6)
C4 H4 0.9500
C5 C6 1.508(6)
C5 H5A 0.9900
C5 H5B 0.9900
C6 C7 1.393(6)
C6 C11 1.401(6)
C7 C8 1.391(6)
C7 H7 0.9500
C8 C9 1.391(7)
C8 H8 0.9500
C9 C10 1.379(7)
C9 H9 0.9500
C10 C11 1.394(6)
C10 H10 0.9500
C11 C12 1.487(6)
C12 C13 1.504(6)
C14 H14A 0.9800
C14 H14B 0.9800
C14 H14C 0.9800
C15 H15A 0.9800
C15 H15B 0.9800
C15 H15C 0.9800

loop_
_geom_torsion_atom_site_label_1
_geom_torsion_atom_site_label_2
_geom_torsion_atom_site_label_3
_geom_torsion_atom_site_label_4
_geom_torsion
C3 S1 N1 C1 0.0(4)
C5 O1 N2 C4 174.0(3)
C15 O4 N3 C12 -171.7(4)
S1 N1 C1 C2 -0.5(5)
S1 N1 C1 Cl1 178.4(2)
N1 C1 C2 C3 0.8(6)
Cl1 C1 C2 C3 -178.0(3)
N1 C1 C2 Cl2 -179.9(3)
Cl1 C1 C2 Cl2 1.2(6)
C1 C2 C3 C4 176.5(4)
Cl2 C2 C3 C4 -2.7(6)
C1 C2 C3 S1 -0.8(4)
Cl2 C2 C3 S1 180.0(3)
N1 S1 C3 C2 0.5(3)
N1 S1 C3 C4 -176.8(4)
O1 N2 C4 C3 -2.7(6)
C2 C3 C4 N2 -176.2(4)
S1 C3 C4 N2 0.6(7)
N2 O1 C5 C6 72.2(4)
O1 C5 C6 C7 -114.4(4)
O1 C5 C6 C11 65.6(5)
C11 C6 C7 C8 0.2(6)
C5 C6 C7 C8 -179.8(4)
C6 C7 C8 C9 -1.3(6)
C7 C8 C9 C10 0.7(7)
C8 C9 C10 C11 1.0(7)
C9 C10 C11 C6 -2.1(6)
C9 C10 C11 C12 177.5(4)
C7 C6 C11 C10 1.5(6)
C5 C6 C11 C10 -178.5(4)
C7 C6 C11 C12 -178.1(4)
C5 C6 C11 C12 1.9(6)
O4 N3 C12 C11 0.9(5)
O4 N3 C12 C13 -179.2(3)
C10 C11 C12 N3 -102.5(5)
C6 C11 C12 N3 77.1(5)
C10 C11 C12 C13 77.6(5)
C6 C11 C12 C13 -102.8(5)
C14 O3 C13 O2 -0.3(6)
C14 O3 C13 C12 179.3(4)
N3 C12 C13 O2 -180.0(4)
C11 C12 C13 O2 0.0(6)
N3 C12 C13 O3 0.4(5)
C11 C12 C13 O3 -179.6(4)
